data_1509215
loop_
_publ_author_name
'Li, J.'
'Sleight, A.W.'

_publ_section_title
;
 Structure of beta - Ag Al O2 and structural systematics of tetrahedral M
 M' X2 compounds
;
_journal_name_full 'Journal of Solid State Chemistry'
_journal_page_first 889
_journal_page_last 894
_journal_paper_doi 10.1016/j.jssc.2003.09.036
_journal_volume 177
_journal_year 2004
_chemical_formula_sum 'Ag Al O2'
_chemical_name_systematic 'Ag (Al O2)'
_space_group_IT_number 33
_symmetry_space_group_name_Hall 'P 2c -2n'
_symmetry_space_group_name_H-M 'P n a 21'
_cell_angle_alpha 90
_cell_angle_beta 90
_cell_angle_gamma 90
_cell_formula_units_Z 4
_cell_length_a 5.4306
_cell_length_b 6.9802
_cell_length_c 5.3751
_cell_volume 203.752
_citation_journal_id_ASTM JSSCBI
_cod_data_source_file silver1-2_6.cif
_cod_data_source_block Ag1Al1O2
_cod_original_cell_volume 203.7522
_cod_original_formula_sum 'Ag1 Al1 O2'
_cod_database_code 1509215

loop_
_symmetry_equiv_pos_as_xyz
x,y,z
-x,-y,z+1/2
-x+1/2,y+1/2,z+1/2
x+1/2,-y+1/2,z

loop_
_atom_site_label
_atom_site_type_symbol
_atom_site_fract_x
_atom_site_fract_y
_atom_site_fract_z
_atom_site_occupancy
_atom_site_U_iso_or_equiv
O2 O-2 0.1283 0.6765 0.4344 1 0.0
O1 O-2 0.0311 0.0723 0.3208 1 0.0
Ag1 Ag+1 0.0532 0.6268 0.9968 1 0.0
Al1 Al+3 0.061 0.125 0 1 0.0
